data_4335902
loop_
_publ_author_name
'Solveig A. Scholl'
'Gudrun T. Plundrich'
'Hubert Wadepohl'
'Lutz H. Gade'

_publ_section_title
;
 Zirconium Complexes Supported by an N-Perfluoro-Arylated Diamidopyridyl
 Ligand: Synthesis of Hydrazinediido Complexes
;
_journal_name_full 'Inorganic Chemistry'
_journal_page_first 10158
_journal_page_last 10166
_journal_paper_doi 10.1021/ic401603y
_journal_volume 52
_journal_year 2013
_chemical_formula_sum 'C28 H26 F10 N5 Zr'
_chemical_formula_weight 713.76
_space_group_crystal_system monoclinic
_space_group_IT_number 14
_space_group_name_Hall '-P 2ybc'
_space_group_name_H-M_alt 'P 1 21/c 1'
_symmetry_cell_setting monoclinic
_symmetry_Int_Tables_number 14
_symmetry_space_group_name_Hall '-P 2ybc'
_symmetry_space_group_name_H-M 'P 1 21/c 1'
_atom_sites_solution_hydrogens geom
_atom_sites_solution_primary dual
_atom_sites_solution_secondary difmap
_audit_block_code ga_ss19
_audit_creation_method SHELXL-2013
_audit_update_record 'Thu Jun 20 14:31:11 CEST 2013'
_cell_angle_alpha 90
_cell_angle_beta 97.987(4)
_cell_angle_gamma 90
_cell_formula_units_Z 4
_cell_length_a 8.9732(18)
_cell_length_b 14.563(3)
_cell_length_c 22.387(5)
_cell_measurement_reflns_used 3186
_cell_measurement_temperature 100(2)
_cell_measurement_theta_max 22.24
_cell_measurement_theta_min 2.31
_cell_volume 2897.1(11)
_computing_cell_refinement
;
SAINT 8.x (Bruker AXS, 1997-2012). Includes estimated systematic errors
 of the unit cell constants from Monte Carlo simulations.
;
_computing_data_collection 'SMART-5.631 (Bruker AXS, 2003)'
_computing_data_reduction 'SAINT 8.x (Bruker AXS, 1997-2011)'
_computing_publication_material 'encif (Wadepohl, 2009-13); encifer 1.4 (CCDC, 2011)'
_computing_structure_refinement 'SHELXL-2013 (Sheldrick, 2013)'
_computing_structure_solution 'SIR2004 (Giacovazzo et al., 2004)'
_diffrn_ambient_environment 'perfluoro polyether oil'
_diffrn_ambient_temperature 100(2)
_diffrn_detector 'CCD plate'
_diffrn_detector_area_resol_mean 8.19
_diffrn_detector_type CCD-PXL-KAF2
_diffrn_measured_fraction_theta_full 0.982
_diffrn_measured_fraction_theta_max 0.997
_diffrn_measurement_device 'three-circle diffractometer'
_diffrn_measurement_device_type 'Bruker AXS Smart 1000'
_diffrn_measurement_method '\f- and \w-scans'
_diffrn_measurement_specimen_support 'polyimid foil'
_diffrn_radiation_monochromator graphite
_diffrn_radiation_probe x-ray
_diffrn_radiation_type MoK\a
_diffrn_radiation_wavelength 0.71073
_diffrn_reflns_av_R_equivalents 0.1317
_diffrn_reflns_av_unetI/netI 0.0812
_diffrn_reflns_Laue_measured_fraction_full 0.982
_diffrn_reflns_Laue_measured_fraction_max 0.997
_diffrn_reflns_limit_h_max 10
_diffrn_reflns_limit_h_min -10
_diffrn_reflns_limit_k_max 17
_diffrn_reflns_limit_k_min 0
_diffrn_reflns_limit_l_max 26
_diffrn_reflns_limit_l_min 0
_diffrn_reflns_number 60392
_diffrn_reflns_point_group_measured_fraction_full 0.982
_diffrn_reflns_point_group_measured_fraction_max 0.997
_diffrn_reflns_theta_full 25.242
_diffrn_reflns_theta_max 25.103
_diffrn_reflns_theta_min 2.292
_diffrn_source 'sealed X-Ray tube (Mo)'
_diffrn_source_type 'fine focus tube'
_exptl_absorpt_coefficient_mu 0.472
_exptl_absorpt_correction_T_max 0.963093
_exptl_absorpt_correction_T_min 0.883762
_exptl_absorpt_correction_type multi-scan
_exptl_absorpt_process_details
;
multi-scan from symmetry-related measurements (Blessing 1995)
SADABS (Sheldrick & Bruker AXS, 2004-2008)
;
_exptl_crystal_colour colourless
_exptl_crystal_density_diffrn 1.636
_exptl_crystal_description irregular
_exptl_crystal_F_000 1436
_exptl_crystal_size_max 0.130
_exptl_crystal_size_mid 0.110
_exptl_crystal_size_min 0.050
_platon_squeeze_details
;
;
_refine_diff_density_max 0.465
_refine_diff_density_min -0.677
_refine_diff_density_rms 0.099
_refine_ls_extinction_method none
_refine_ls_goodness_of_fit_ref 1.047
_refine_ls_hydrogen_treatment constr
_refine_ls_matrix_type full
_refine_ls_number_parameters 375
_refine_ls_number_reflns 5160
_refine_ls_number_restraints 0
_refine_ls_restrained_S_all 1.047
_refine_ls_R_factor_all 0.0955
_refine_ls_R_factor_gt 0.0543
_refine_ls_shift/su_max 0.000
_refine_ls_shift/su_mean 0.000
_refine_ls_structure_factor_coef Fsqd
_refine_ls_weighting_details 'w=1/[\s^2^(Fo^2^)+(0.0480P)^2^+3.2627P] where P=(Fo^2^+2Fc^2^)/3'
_refine_ls_weighting_scheme calc
_refine_ls_wR_factor_gt 0.1070
_refine_ls_wR_factor_ref 0.1187
_reflns_Friedel_coverage 0.000
_reflns_number_gt 3529
_reflns_number_total 5160
_reflns_threshold_expression 'I > 2\s(I)'
_cod_data_source_file ic401603y_si_002_1.cif
_cod_data_source_block ga_ss19_4_sq
_cod_original_sg_symbol_H-M 'P 21/c'
_cod_database_code 4335902
_audit_block_refno 1200
_shelx_space_group_comment
;
The symmetry employed for this shelxl refinement is uniquely defined
by the following loop, which should always be used as a source of
symmetry information in preference to the above space-group names.
They are only intended as comments.
;
_shelx_estimated_absorpt_t_min 0.941
_shelx_estimated_absorpt_t_max 0.977
_shelxl_version_number 2013-3

loop_
_symmetry_equiv_pos_as_xyz
'x, y, z'
'-x, y+1/2, -z+1/2'
'-x, -y, -z'
'x, -y-1/2, z-1/2'

loop_
_atom_site_label
_atom_site_type_symbol
_atom_site_fract_x
_atom_site_fract_y
_atom_site_fract_z
_atom_site_U_iso_or_equiv
_atom_site_adp_type
_atom_site_occupancy
_atom_site_site_symmetry_order
_atom_site_calc_flag
_atom_site_refinement_flags_posn
_atom_site_refinement_flags_adp
Zr1 Zr 0.25120(5) 0.21647(3) 0.26926(2) 0.01810(14) Uani 1 1 d . .
F1 F 0.0440(3) 0.26580(17) 0.25469(13) 0.0253(7) Uani 1 1 d . .
F2 F 0.2206(3) 0.09228(17) 0.29868(12) 0.0224(6) Uani 1 1 d . .
F12 F 0.1622(3) 0.2461(2) 0.49751(14) 0.0404(8) Uani 1 1 d . .
F13 F 0.4099(3) 0.2248(2) 0.57712(14) 0.0440(8) Uani 1 1 d . .
F14 F 0.6860(3) 0.2278(2) 0.53863(14) 0.0442(8) Uani 1 1 d . .
F15 F 0.7133(3) 0.2339(2) 0.42306(14) 0.0353(8) Uani 1 1 d . .
F20 F 0.0498(3) 0.02611(19) 0.07138(13) 0.0295(7) Uani 1 1 d . .
F21 F 0.2642(3) -0.06221(19) 0.02101(13) 0.0320(7) Uani 1 1 d . .
F22 F 0.5601(3) -0.03367(19) 0.06504(13) 0.0292(7) Uani 1 1 d . .
F23 F 0.6396(3) 0.07679(19) 0.15769(13) 0.0275(7) Uani 1 1 d . .
N1 N 0.4457(4) 0.2561(3) 0.33207(18) 0.0188(9) Uani 1 1 d . .
N2 N 0.4133(4) 0.1841(3) 0.21002(18) 0.0192(9) Uani 1 1 d . .
N3 N 0.2998(4) 0.3645(3) 0.23225(18) 0.0209(9) Uani 1 1 d . .
N4 N 0.1748(4) 0.2577(2) 0.36940(19) 0.0215(10) Uani 1 1 d . .
N5 N 0.1209(4) 0.1486(3) 0.17179(19) 0.0206(9) Uani 1 1 d . .
C1 C 0.5792(5) 0.3017(3) 0.3147(2) 0.0214(11) Uani 1 1 d . .
H1A H 0.6677 0.2618 0.3264 0.026 Uiso 1 1 calc R U
H1B H 0.5962 0.3596 0.3378 0.026 Uiso 1 1 calc R U
C2 C 0.5691(5) 0.3235(3) 0.2478(2) 0.0208(11) Uani 1 1 d . .
C3 C 0.5571(5) 0.2340(3) 0.2111(2) 0.0210(11) Uani 1 1 d . .
H3A H 0.5714 0.2485 0.1691 0.025 Uiso 1 1 calc R U
H3B H 0.6402 0.1927 0.2279 0.025 Uiso 1 1 calc R U
C4 C 0.7225(5) 0.3645(3) 0.2389(3) 0.0295(13) Uani 1 1 d . .
H4A H 0.7418 0.4196 0.2640 0.044 Uiso 1 1 calc R U
H4B H 0.7217 0.3810 0.1964 0.044 Uiso 1 1 calc R U
H4C H 0.8019 0.3192 0.2507 0.044 Uiso 1 1 calc R U
C5 C 0.4430(5) 0.3912(3) 0.2277(2) 0.0228(12) Uani 1 1 d . .
C6 C 0.4698(5) 0.4782(3) 0.2061(2) 0.0239(12) Uani 1 1 d . .
H6 H 0.5702 0.4967 0.2033 0.029 Uiso 1 1 calc R U
C7 C 0.3523(6) 0.5386(3) 0.1885(2) 0.0294(13) Uani 1 1 d . .
H7 H 0.3709 0.5978 0.1733 0.035 Uiso 1 1 calc R U
C8 C 0.2084(6) 0.5106(3) 0.1936(2) 0.0267(12) Uani 1 1 d . .
H8 H 0.1253 0.5504 0.1821 0.032 Uiso 1 1 calc R U
C9 C 0.1864(5) 0.4243(3) 0.2155(2) 0.0247(12) Uani 1 1 d . .
H9 H 0.0866 0.4057 0.2192 0.030 Uiso 1 1 calc R U
C10 C 0.4456(5) 0.2468(3) 0.3937(2) 0.0218(11) Uani 1 1 d . .
C11 C 0.3040(5) 0.2458(3) 0.4153(2) 0.0233(12) Uani 1 1 d . .
C12 C 0.2966(6) 0.2416(3) 0.4763(2) 0.0279(13) Uani 1 1 d . .
C13 C 0.4230(6) 0.2346(4) 0.5178(2) 0.0329(14) Uani 1 1 d . .
C14 C 0.5621(6) 0.2344(4) 0.4985(3) 0.0323(13) Uani 1 1 d . .
C15 C 0.5721(6) 0.2399(3) 0.4381(3) 0.0292(13) Uani 1 1 d . .
C16 C 0.1264(6) 0.3559(3) 0.3693(3) 0.0295(13) Uani 1 1 d . .
H16A H 0.2095 0.3954 0.3609 0.044 Uiso 1 1 calc R U
H16B H 0.0982 0.3716 0.4088 0.044 Uiso 1 1 calc R U
H16C H 0.0397 0.3650 0.3381 0.044 Uiso 1 1 calc R U
C17 C 0.0447(5) 0.1981(3) 0.3796(2) 0.0288(13) Uani 1 1 d . .
H17A H -0.0327 0.2006 0.3442 0.043 Uiso 1 1 calc R U
H17B H 0.0023 0.2200 0.4151 0.043 Uiso 1 1 calc R U
H17C H 0.0792 0.1346 0.3863 0.043 Uiso 1 1 calc R U
C18 C 0.3825(5) 0.1192(3) 0.1651(2) 0.0217(11) Uani 1 1 d . .
C19 C 0.2316(5) 0.0983(3) 0.1432(2) 0.0183(11) Uani 1 1 d . .
C20 C 0.1953(5) 0.0405(3) 0.0950(2) 0.0240(12) Uani 1 1 d . .
C21 C 0.3029(5) -0.0044(3) 0.0675(2) 0.0244(12) Uani 1 1 d . .
C22 C 0.4515(5) 0.0116(3) 0.0893(2) 0.0230(12) Uani 1 1 d . .
C23 C 0.4905(5) 0.0702(3) 0.1373(2) 0.0193(11) Uani 1 1 d . .
C24 C 0.0571(5) 0.2236(3) 0.1302(2) 0.0259(12) Uani 1 1 d . .
H24A H -0.0162 0.2590 0.1494 0.039 Uiso 1 1 calc R U
H24B H 0.0072 0.1968 0.0925 0.039 Uiso 1 1 calc R U
H24C H 0.1384 0.2643 0.1215 0.039 Uiso 1 1 calc R U
C25 C -0.0039(5) 0.0901(3) 0.1871(2) 0.0255(12) Uani 1 1 d . .
H25A H 0.0376 0.0349 0.2082 0.038 Uiso 1 1 calc R U
H25B H -0.0686 0.0723 0.1499 0.038 Uiso 1 1 calc R U
H25C H -0.0632 0.1245 0.2131 0.038 Uiso 1 1 calc R U

loop_
_atom_site_aniso_label
_atom_site_aniso_U_11
_atom_site_aniso_U_22
_atom_site_aniso_U_33
_atom_site_aniso_U_23
_atom_site_aniso_U_13
_atom_site_aniso_U_12
Zr1 0.0119(2) 0.0147(2) 0.0280(3) 0.0007(2) 0.00388(18) 0.0009(2)
F1 0.0133(13) 0.0218(16) 0.0403(18) -0.0017(13) 0.0020(12) 0.0029(11)
F2 0.0219(15) 0.0159(14) 0.0308(17) -0.0007(12) 0.0088(13) -0.0004(11)
F12 0.0293(17) 0.060(2) 0.034(2) -0.0117(16) 0.0108(15) 0.0028(15)
F13 0.0415(19) 0.064(2) 0.0268(18) -0.0078(17) 0.0053(15) 0.0037(17)
F14 0.0325(17) 0.065(2) 0.0328(19) 0.0004(17) -0.0053(15) 0.0043(17)
F15 0.0142(14) 0.050(2) 0.0406(19) 0.0056(15) 0.0008(13) 0.0066(13)
F20 0.0192(15) 0.0340(17) 0.0352(19) -0.0048(14) 0.0035(13) -0.0072(13)
F21 0.0328(17) 0.0294(16) 0.0336(19) -0.0100(14) 0.0037(14) -0.0038(13)
F22 0.0255(15) 0.0305(16) 0.0341(19) -0.0022(14) 0.0129(14) 0.0059(13)
F23 0.0141(14) 0.0310(16) 0.0378(19) -0.0045(14) 0.0053(13) 0.0043(12)
N1 0.017(2) 0.017(2) 0.023(2) 0.0020(17) 0.0025(18) -0.0003(16)
N2 0.016(2) 0.015(2) 0.027(2) 0.0021(18) 0.0030(18) -0.0006(16)
N3 0.018(2) 0.021(2) 0.023(2) 0.0022(18) 0.0023(19) 0.0020(17)
N4 0.015(2) 0.016(2) 0.033(3) -0.0058(18) 0.0042(19) 0.0007(16)
N5 0.017(2) 0.016(2) 0.030(3) 0.0020(18) 0.0077(19) -0.0012(16)
C1 0.008(2) 0.017(3) 0.038(3) -0.001(2) 0.002(2) -0.0010(18)
C2 0.015(2) 0.014(2) 0.032(3) 0.006(2) 0.000(2) -0.0017(19)
C3 0.009(2) 0.018(3) 0.035(3) 0.003(2) 0.001(2) -0.0021(18)
C4 0.016(3) 0.027(3) 0.045(4) 0.000(3) 0.003(2) -0.003(2)
C5 0.019(3) 0.018(3) 0.030(3) 0.002(2) 0.002(2) -0.002(2)
C6 0.020(3) 0.018(3) 0.034(3) 0.000(2) 0.003(2) -0.004(2)
C7 0.036(3) 0.014(3) 0.037(4) 0.005(2) 0.000(3) 0.003(2)
C8 0.028(3) 0.018(3) 0.033(3) 0.001(2) 0.000(2) 0.007(2)
C9 0.015(2) 0.021(3) 0.036(3) -0.001(2) -0.001(2) 0.003(2)
C10 0.022(3) 0.013(2) 0.031(3) -0.002(2) 0.003(2) 0.0015(19)
C11 0.019(3) 0.016(2) 0.034(3) -0.010(2) 0.001(2) -0.0011(19)
C12 0.023(3) 0.029(3) 0.032(3) -0.009(2) 0.005(2) 0.003(2)
C13 0.042(3) 0.034(3) 0.024(3) -0.008(2) 0.007(3) 0.006(3)
C14 0.024(3) 0.032(3) 0.038(4) -0.004(3) -0.007(3) 0.008(2)
C15 0.024(3) 0.028(3) 0.036(4) 0.002(2) 0.007(3) 0.001(2)
C16 0.022(3) 0.019(3) 0.046(4) -0.010(3) 0.003(3) 0.006(2)
C17 0.022(3) 0.032(3) 0.035(3) -0.006(2) 0.013(2) -0.008(2)
C18 0.021(3) 0.016(2) 0.029(3) 0.009(2) 0.006(2) 0.003(2)
C19 0.014(2) 0.016(3) 0.026(3) 0.003(2) 0.006(2) -0.0020(19)
C20 0.018(3) 0.020(3) 0.033(3) 0.006(2) 0.001(2) 0.000(2)
C21 0.029(3) 0.017(3) 0.029(3) -0.004(2) 0.008(2) -0.003(2)
C22 0.021(3) 0.019(3) 0.031(3) 0.002(2) 0.010(2) 0.002(2)
C23 0.013(2) 0.024(3) 0.021(3) 0.003(2) 0.003(2) 0.001(2)
C24 0.022(2) 0.023(3) 0.032(3) 0.005(2) 0.000(2) 0.003(2)
C25 0.013(2) 0.029(3) 0.035(3) -0.003(2) 0.004(2) -0.005(2)

loop_
_atom_type_symbol
_atom_type_description
_atom_type_scat_dispersion_real
_atom_type_scat_dispersion_imag
_atom_type_scat_source
C C 0.0033 0.0016 'International Tables Vol C Tables 4.2.6.8 and 6.1.1.4'
H H 0.0000 0.0000 'International Tables Vol C Tables 4.2.6.8 and 6.1.1.4'
F F 0.0171 0.0103 'International Tables Vol C Tables 4.2.6.8 and 6.1.1.4'
N N 0.0061 0.0033 'International Tables Vol C Tables 4.2.6.8 and 6.1.1.4'
Zr Zr -2.9673 0.5597 'International Tables Vol C Tables 4.2.6.8 and 6.1.1.4'

loop_
_geom_angle_atom_site_label_1
_geom_angle_atom_site_label_2
_geom_angle_atom_site_label_3
_geom_angle
F2 Zr1 F1 102.61(11)
F2 Zr1 N2 98.24(13)
F1 Zr1 N2 132.72(14)
F2 Zr1 N1 99.58(13)
F1 Zr1 N1 131.74(13)
N2 Zr1 N1 84.58(14)
F2 Zr1 N3 177.16(12)
F1 Zr1 N3 80.02(12)
N2 Zr1 N3 79.10(14)
N1 Zr1 N3 79.25(14)
F2 Zr1 N4 81.48(12)
F1 Zr1 N4 72.10(12)
N2 Zr1 N4 153.60(14)
N1 Zr1 N4 69.56(13)
N3 Zr1 N4 100.44(13)
F2 Zr1 N5 81.91(12)
F1 Zr1 N5 71.85(12)
N2 Zr1 N5 69.74(13)
N1 Zr1 N5 154.17(13)
N3 Zr1 N5 98.01(13)
N4 Zr1 N5 135.57(12)
C10 N1 C1 114.9(4)
C10 N1 Zr1 120.6(3)
C1 N1 Zr1 124.3(3)
C18 N2 C3 115.8(4)
C18 N2 Zr1 121.0(3)
C3 N2 Zr1 123.1(3)
C9 N3 C5 118.5(4)
C9 N3 Zr1 121.0(3)
C5 N3 Zr1 120.5(3)
C11 N4 C16 108.7(4)
C11 N4 C17 112.7(4)
C16 N4 C17 108.8(4)
C11 N4 Zr1 108.3(3)
C16 N4 Zr1 110.1(3)
C17 N4 Zr1 108.3(3)
C19 N5 C25 113.4(4)
C19 N5 C24 108.6(4)
C25 N5 C24 109.0(4)
C19 N5 Zr1 108.4(3)
C25 N5 Zr1 107.4(3)
C24 N5 Zr1 110.0(3)
N1 C1 C2 114.6(4)
N1 C1 H1A 108.6
C2 C1 H1A 108.6
N1 C1 H1B 108.6
C2 C1 H1B 108.6
H1A C1 H1B 107.6
C5 C2 C1 111.5(4)
C5 C2 C3 113.5(4)
C1 C2 C3 109.8(4)
C5 C2 C4 110.6(4)
C1 C2 C4 106.0(4)
C3 C2 C4 105.0(4)
N2 C3 C2 114.9(4)
N2 C3 H3A 108.5
C2 C3 H3A 108.5
N2 C3 H3B 108.5
C2 C3 H3B 108.5
H3A C3 H3B 107.5
C2 C4 H4A 109.5
C2 C4 H4B 109.5
H4A C4 H4B 109.5
C2 C4 H4C 109.5
H4A C4 H4C 109.5
H4B C4 H4C 109.5
N3 C5 C6 119.9(4)
N3 C5 C2 117.7(4)
C6 C5 C2 122.4(4)
C7 C6 C5 121.0(5)
C7 C6 H6 119.5
C5 C6 H6 119.5
C8 C7 C6 118.4(5)
C8 C7 H7 120.8
C6 C7 H7 120.8
C7 C8 C9 118.9(5)
C7 C8 H8 120.5
C9 C8 H8 120.5
N3 C9 C8 123.3(5)
N3 C9 H9 118.4
C8 C9 H9 118.4
N1 C10 C15 126.8(5)
N1 C10 C11 117.6(4)
C15 C10 C11 115.6(5)
C12 C11 C10 120.4(5)
C12 C11 N4 124.3(4)
C10 C11 N4 115.0(5)
F12 C12 C13 117.3(5)
F12 C12 C11 120.8(5)
C13 C12 C11 121.8(5)
F13 C13 C12 119.8(5)
F13 C13 C14 120.8(5)
C12 C13 C14 119.4(5)
F14 C14 C15 120.5(5)
F14 C14 C13 119.8(5)
C15 C14 C13 119.7(5)
F15 C15 C14 115.6(5)
F15 C15 C10 121.3(5)
C14 C15 C10 123.0(5)
N4 C16 H16A 109.5
N4 C16 H16B 109.5
H16A C16 H16B 109.5
N4 C16 H16C 109.5
H16A C16 H16C 109.5
H16B C16 H16C 109.5
N4 C17 H17A 109.5
N4 C17 H17B 109.5
H17A C17 H17B 109.5
N4 C17 H17C 109.5
H17A C17 H17C 109.5
H17B C17 H17C 109.5
N2 C18 C19 119.2(4)
N2 C18 C23 125.9(4)
C19 C18 C23 115.0(4)
C20 C19 C18 121.2(4)
C20 C19 N5 123.7(4)
C18 C19 N5 114.9(4)
F20 C20 C19 120.8(4)
F20 C20 C21 116.7(4)
C19 C20 C21 122.5(4)
F21 C21 C22 120.9(4)
F21 C21 C20 121.3(4)
C22 C21 C20 117.8(5)
F22 C22 C21 119.5(4)
F22 C22 C23 119.7(4)
C21 C22 C23 120.7(4)
F23 C23 C22 116.0(4)
F23 C23 C18 121.3(4)
C22 C23 C18 122.7(4)
N5 C24 H24A 109.5
N5 C24 H24B 109.5
H24A C24 H24B 109.5
N5 C24 H24C 109.5
H24A C24 H24C 109.5
H24B C24 H24C 109.5
N5 C25 H25A 109.5
N5 C25 H25B 109.5
H25A C25 H25B 109.5
N5 C25 H25C 109.5
H25A C25 H25C 109.5
H25B C25 H25C 109.5

loop_
_geom_bond_atom_site_label_1
_geom_bond_atom_site_label_2
_geom_bond_distance
Zr1 F2 1.957(3)
Zr1 F1 1.978(2)
Zr1 N2 2.153(4)
Zr1 N1 2.162(4)
Zr1 N3 2.371(4)
Zr1 N4 2.507(4)
Zr1 N5 2.529(4)
F12 C12 1.358(6)
F13 C13 1.358(6)
F14 C14 1.333(6)
F15 C15 1.358(6)
F20 C20 1.355(5)
F21 C21 1.347(5)
F22 C22 1.351(5)
F23 C23 1.356(5)
N1 C10 1.387(6)
N1 C1 1.468(6)
N2 C18 1.380(6)
N2 C3 1.478(5)
N3 C9 1.352(6)
N3 C5 1.359(6)
N4 C11 1.449(6)
N4 C16 1.494(6)
N4 C17 1.498(6)
N5 C19 1.452(6)
N5 C25 1.484(6)
N5 C24 1.497(6)
C1 C2 1.522(7)
C1 H1A 0.9900
C1 H1B 0.9900
C2 C5 1.521(6)
C2 C3 1.537(6)
C2 C4 1.539(6)
C3 H3A 0.9900
C3 H3B 0.9900
C4 H4A 0.9800
C4 H4B 0.9800
C4 H4C 0.9800
C5 C6 1.390(7)
C6 C7 1.387(7)
C6 H6 0.9500
C7 C8 1.374(7)
C7 H7 0.9500
C8 C9 1.374(7)
C8 H8 0.9500
C9 H9 0.9500
C10 C15 1.404(7)
C10 C11 1.420(7)
C11 C12 1.377(7)
C12 C13 1.366(7)
C13 C14 1.376(7)
C14 C15 1.370(8)
C16 H16A 0.9800
C16 H16B 0.9800
C16 H16C 0.9800
C17 H17A 0.9800
C17 H17B 0.9800
C17 H17C 0.9800
C18 C19 1.408(6)
C18 C23 1.415(6)
C19 C20 1.371(7)
C20 C21 1.380(7)
C21 C22 1.375(7)
C22 C23 1.377(7)
C24 H24A 0.9800
C24 H24B 0.9800
C24 H24C 0.9800
C25 H25A 0.9800
C25 H25B 0.9800
C25 H25C 0.9800

loop_
_geom_torsion_atom_site_label_1
_geom_torsion_atom_site_label_2
_geom_torsion_atom_site_label_3
_geom_torsion_atom_site_label_4
_geom_torsion
C10 N1 C1 C2 -172.0(4)
Zr1 N1 C1 C2 2.5(5)
N1 C1 C2 C5 63.1(5)
N1 C1 C2 C3 -63.5(5)
N1 C1 C2 C4 -176.4(4)
C18 N2 C3 C2 162.6(4)
Zr1 N2 C3 C2 -12.4(5)
C5 C2 C3 N2 -55.9(5)
C1 C2 C3 N2 69.6(5)
C4 C2 C3 N2 -176.8(4)
C9 N3 C5 C6 -0.2(7)
Zr1 N3 C5 C6 -179.8(4)
C9 N3 C5 C2 178.9(4)
Zr1 N3 C5 C2 -0.7(6)
C1 C2 C5 N3 -62.8(6)
C3 C2 C5 N3 61.8(6)
C4 C2 C5 N3 179.4(4)
C1 C2 C5 C6 116.2(5)
C3 C2 C5 C6 -119.1(5)
C4 C2 C5 C6 -1.5(7)
N3 C5 C6 C7 -0.5(8)
C2 C5 C6 C7 -179.5(5)
C5 C6 C7 C8 0.7(8)
C6 C7 C8 C9 -0.2(8)
C5 N3 C9 C8 0.7(8)
Zr1 N3 C9 C8 -179.7(4)
C7 C8 C9 N3 -0.4(8)
C1 N1 C10 C15 -27.9(6)
Zr1 N1 C10 C15 157.4(4)
C1 N1 C10 C11 150.7(4)
Zr1 N1 C10 C11 -24.0(5)
N1 C10 C11 C12 -176.5(4)
C15 C10 C11 C12 2.2(7)
N1 C10 C11 N4 -1.9(6)
C15 C10 C11 N4 176.9(4)
C16 N4 C11 C12 75.9(6)
C17 N4 C11 C12 -44.8(6)
Zr1 N4 C11 C12 -164.5(4)
C16 N4 C11 C10 -98.6(5)
C17 N4 C11 C10 140.8(4)
Zr1 N4 C11 C10 21.0(5)
C10 C11 C12 F12 176.1(4)
N4 C11 C12 F12 1.9(7)
C10 C11 C12 C13 -2.6(7)
N4 C11 C12 C13 -176.8(5)
F12 C12 C13 F13 5.4(7)
C11 C12 C13 F13 -175.8(5)
F12 C12 C13 C14 -176.8(5)
C11 C12 C13 C14 1.9(8)
F13 C13 C14 F14 -2.4(8)
C12 C13 C14 F14 179.9(5)
F13 C13 C14 C15 176.9(5)
C12 C13 C14 C15 -0.9(8)
F14 C14 C15 F15 2.9(7)
C13 C14 C15 F15 -176.3(5)
F14 C14 C15 C10 179.9(5)
C13 C14 C15 C10 0.6(8)
N1 C10 C15 F15 -5.8(8)
C11 C10 C15 F15 175.5(4)
N1 C10 C15 C14 177.4(5)
C11 C10 C15 C14 -1.3(7)
C3 N2 C18 C19 -152.1(4)
Zr1 N2 C18 C19 23.1(6)
C3 N2 C18 C23 27.2(7)
Zr1 N2 C18 C23 -157.6(4)
N2 C18 C19 C20 174.1(4)
C23 C18 C19 C20 -5.3(7)
N2 C18 C19 N5 -0.7(6)
C23 C18 C19 N5 179.9(4)
C25 N5 C19 C20 49.6(6)
C24 N5 C19 C20 -71.8(5)
Zr1 N5 C19 C20 168.7(4)
C25 N5 C19 C18 -135.8(4)
C24 N5 C19 C18 102.8(5)
Zr1 N5 C19 C18 -16.6(5)
C18 C19 C20 F20 -175.1(4)
N5 C19 C20 F20 -0.8(7)
C18 C19 C20 C21 3.8(7)
N5 C19 C20 C21 178.1(4)
F20 C20 C21 F21 -2.3(7)
C19 C20 C21 F21 178.7(4)
F20 C20 C21 C22 177.8(4)
C19 C20 C21 C22 -1.2(7)
F21 C21 C22 F22 -2.3(7)
C20 C21 C22 F22 177.6(4)
F21 C21 C22 C23 -179.3(4)
C20 C21 C22 C23 0.6(7)
F22 C22 C23 F23 -1.0(7)
C21 C22 C23 F23 176.0(4)
F22 C22 C23 C18 -179.5(4)
C21 C22 C23 C18 -2.5(8)
N2 C18 C23 F23 7.0(7)
C19 C18 C23 F23 -173.7(4)
N2 C18 C23 C22 -174.6(5)
C19 C18 C23 C22 4.7(7)

loop_
_platon_squeeze_void_nr
_platon_squeeze_void_average_x
_platon_squeeze_void_average_y
_platon_squeeze_void_average_z
_platon_squeeze_void_volume
_platon_squeeze_void_count_electrons
_platon_squeeze_void_content
1 0.003 0.000 0.500 221 44 benzene
2 -0.035 0.500 0.000 221 44 benzene
